data_2224714
loop_
_publ_author_name
'Zhang, Ling-Yun'

_publ_section_title
<i>catena</i>-Poly[[diaquazinc(II)]-\m~3~-2,2'-dihydroxy-1,1'-binaphthyl-3,3'-dicarboxylato-\k^3^<i>O</i>:<i>O</i>':<i>O</i>'']
_journal_coeditor_code NG2697
_journal_issue 1
_journal_name_full 'Acta Crystallographica Section E'
_journal_page_first m23
_journal_paper_doi 10.1107/S1600536809051836
_journal_volume 66
_journal_year 2010
_chemical_formula_iupac '[Zn (C22 H12 O6) (H2 O)2]'
_chemical_formula_moiety 'C22 H16 O8 Zn'
_chemical_formula_sum 'C22 H16 O8 Zn'
_chemical_formula_weight 473.72
_chemical_name_systematic
;<i>catena</i>-Poly[[diaquazinc(II)]-\m~3~-2,2'-dihydroxy-1,1'-binaphthyl-3,3'-
dicarboxylato-\k^3^<i>O</i>:<i>O</i>':<i>O</i>'']
;
_space_group_IT_number 14
_symmetry_cell_setting monoclinic
_symmetry_space_group_name_Hall '-P 2ybc'
_symmetry_space_group_name_H-M 'P 1 21/c 1'
_atom_sites_solution_hydrogens geom
_atom_sites_solution_primary direct
_atom_sites_solution_secondary difmap
_audit_creation_method SHELXL-97
_cell_angle_alpha 90.00
_cell_angle_beta 90.047(4)
_cell_angle_gamma 90.00
_cell_formula_units_Z 4
_cell_length_a 15.4581(19)
_cell_length_b 9.5876(10)
_cell_length_c 13.4453(14)
_cell_measurement_reflns_used 3258
_cell_measurement_temperature 293(2)
_cell_measurement_theta_max 27
_cell_measurement_theta_min 2
_cell_volume 1992.7(4)
_computing_cell_refinement 'SAINT (Bruker, 2001)'
_computing_data_collection 'SMART (Bruker, 2001)'
_computing_data_reduction 'SAINT (Bruker, 2001)'
_computing_molecular_graphics
;DIAMOND (Brandenburg, 2006) and
<i>OLEX</i> (Dolomanov et al., 2003)
;
_computing_publication_material 'SHELXTL (Sheldrick, 2008)'
_computing_structure_refinement 'SHELXL97 (Sheldrick, 2008)'
_computing_structure_solution 'SHELXS97 (Sheldrick, 2008)'
_diffrn_ambient_temperature 293(2)
_diffrn_measured_fraction_theta_full 0.994
_diffrn_measured_fraction_theta_max 0.994
_diffrn_measurement_device_type 'Bruker SMART APEX area-detector'
_diffrn_measurement_method '\f and \w scans'
_diffrn_radiation_monochromator graphite
_diffrn_radiation_source 'fine-focus sealed tube'
_diffrn_radiation_type MoK\a
_diffrn_radiation_wavelength 0.71073
_diffrn_reflns_av_R_equivalents 0.0324
_diffrn_reflns_av_sigmaI/netI 0.0475
_diffrn_reflns_limit_h_max 9
_diffrn_reflns_limit_h_min -19
_diffrn_reflns_limit_k_max 9
_diffrn_reflns_limit_k_min -12
_diffrn_reflns_limit_l_max 17
_diffrn_reflns_limit_l_min -15
_diffrn_reflns_number 10598
_diffrn_reflns_theta_full 26.99
_diffrn_reflns_theta_max 26.99
_diffrn_reflns_theta_min 2.50
_diffrn_standards_number 0
_exptl_absorpt_coefficient_mu 1.281
_exptl_absorpt_correction_T_max 0.8826
_exptl_absorpt_correction_T_min 0.7837
_exptl_absorpt_correction_type multi-scan
_exptl_absorpt_process_details '(SADABS; Bruker, 2001)'
_exptl_crystal_colour yellow
_exptl_crystal_density_diffrn 1.579
_exptl_crystal_density_method 'not measured'
_exptl_crystal_description block
_exptl_crystal_F_000 968
_exptl_crystal_size_max 0.20
_exptl_crystal_size_mid 0.18
_exptl_crystal_size_min 0.10
_refine_diff_density_max 0.424
_refine_diff_density_min -0.353
_refine_ls_extinction_method none
_refine_ls_goodness_of_fit_ref 1.061
_refine_ls_hydrogen_treatment constr
_refine_ls_matrix_type full
_refine_ls_number_parameters 280
_refine_ls_number_reflns 4323
_refine_ls_number_restraints 0
_refine_ls_restrained_S_all 1.061
_refine_ls_R_factor_all 0.0648
_refine_ls_R_factor_gt 0.0452
_refine_ls_shift/su_max 0.001
_refine_ls_shift/su_mean 0.000
_refine_ls_structure_factor_coef Fsqd
_refine_ls_weighting_details 'calc w=1/[\s^2^(Fo^2^)+(0.0604P)^2^+0.1133P] where P=(Fo^2^+2Fc^2^)/3'
_refine_ls_weighting_scheme calc
_refine_ls_wR_factor_gt 0.1081
_refine_ls_wR_factor_ref 0.1176
_reflns_number_gt 3258
_reflns_number_total 4323
_reflns_threshold_expression I>2\s(I)
_cod_data_source_file ng2697.cif
_cod_data_source_block I
_cod_original_sg_symbol_H-M 'P 21/c'
_cod_database_code 2224714
_cod_database_fobs_code 2224714

loop_
_symmetry_equiv_pos_as_xyz
'x, y, z'
'-x, y+1/2, -z+1/2'
'-x, -y, -z'
'x, -y-1/2, z-1/2'

loop_
_atom_site_type_symbol
_atom_site_label
_atom_site_fract_x
_atom_site_fract_y
_atom_site_fract_z
_atom_site_U_iso_or_equiv
_atom_site_adp_type
_atom_site_calc_flag
_atom_site_refinement_flags
_atom_site_occupancy
_atom_site_disorder_assembly
_atom_site_disorder_group
Zn Zn1 0.57700(2) 0.01105(3) 0.90514(2) 0.03018(13) Uani d . 1 . .
O O1 0.64675(16) -0.0504(2) 0.79378(15) 0.0433(6) Uani d . 1 . .
O O2 0.59198(15) 0.1048(2) 0.68741(14) 0.0422(6) Uani d . 1 . .
O O3 0.54356(14) -0.0097(2) 0.14753(16) 0.0420(6) Uani d . 1 . .
O O4 0.63139(15) 0.0708(2) 0.02993(14) 0.0395(5) Uani d . 1 . .
O O5 0.64514(15) 0.1116(2) 0.51057(14) 0.0408(6) Uani d . 1 . .
H H5A 0.6186 0.1340 0.5609 0.061 Uiso calc R 1 . .
O O6 0.61219(13) -0.0839(2) 0.31663(14) 0.0339(5) Uani d . 1 . .
H H6A 0.5752 -0.0822 0.2729 0.051 Uiso calc R 1 . .
C C1 0.6393(2) 0.0014(3) 0.7071(2) 0.0326(7) Uani d . 1 . .
C C2 0.69136(19) -0.0645(3) 0.62605(19) 0.0284(6) Uani d . 1 . .
C C3 0.73883(19) -0.1821(3) 0.6437(2) 0.0307(6) Uani d . 1 . .
H H3A 0.7375 -0.2221 0.7067 0.037 Uiso calc R 1 . .
C C4 0.78967(18) -0.2444(3) 0.5691(2) 0.0296(6) Uani d . 1 . .
C C5 0.8370(2) -0.3682(3) 0.5858(2) 0.0374(7) Uani d . 1 . .
H H5B 0.8364 -0.4084 0.6487 0.045 Uiso calc R 1 . .
C C6 0.8832(2) -0.4300(3) 0.5123(3) 0.0443(8) Uani d . 1 . .
H H6B 0.9127 -0.5127 0.5246 0.053 Uiso calc R 1 . .
C C7 0.8861(2) -0.3681(4) 0.4173(3) 0.0488(9) Uani d . 1 . .
H H7A 0.9177 -0.4104 0.3668 0.059 Uiso calc R 1 . .
C C8 0.8431(2) -0.2469(3) 0.3988(2) 0.0383(7) Uani d . 1 . .
H H8A 0.8473 -0.2061 0.3362 0.046 Uiso calc R 1 . .
C C9 0.79223(18) -0.1818(3) 0.47289(19) 0.0285(6) Uani d . 1 . .
C C10 0.74391(18) -0.0585(3) 0.45474(19) 0.0257(6) Uani d . 1 . .
C C11 0.6935(2) -0.0044(3) 0.5296(2) 0.0280(6) Uani d . 1 . .
C C12 0.74652(19) 0.0145(3) 0.35614(19) 0.0253(6) Uani d . 1 . .
C C13 0.81783(19) 0.1036(3) 0.3325(2) 0.0294(6) Uani d . 1 . .
C C14 0.8882(2) 0.1224(4) 0.3978(2) 0.0453(8) Uani d . 1 . .
H H14A 0.8891 0.0753 0.4583 0.054 Uiso calc R 1 . .
C C15 0.9553(2) 0.2087(4) 0.3735(3) 0.0583(10) Uani d . 1 . .
H H15A 1.0015 0.2191 0.4173 0.070 Uiso calc R 1 . .
C C16 0.9551(2) 0.2816(4) 0.2834(3) 0.0589(11) Uani d . 1 . .
H H16A 1.0005 0.3415 0.2682 0.071 Uiso calc R 1 . .
C C17 0.8890(2) 0.2652(4) 0.2181(2) 0.0480(9) Uani d . 1 . .
H H17A 0.8901 0.3129 0.1579 0.058 Uiso calc R 1 . .
C C18 0.81814(19) 0.1762(3) 0.2405(2) 0.0312(7) Uani d . 1 . .
C C19 0.7502(2) 0.1528(3) 0.1732(2) 0.0304(7) Uani d . 1 . .
H H19A 0.7516 0.1971 0.1117 0.036 Uiso calc R 1 . .
C C20 0.68185(18) 0.0671(3) 0.19490(18) 0.0238(6) Uani d . 1 . .
C C21 0.6144(2) 0.0419(3) 0.1182(2) 0.0284(6) Uani d . 1 . .
C C22 0.67968(18) -0.0008(3) 0.28986(19) 0.0236(6) Uani d . 1 . .
O O1W 0.56864(16) -0.2006(2) 0.95518(16) 0.0462(6) Uani d . 1 . .
H H1WA 0.5280 -0.2235 0.9944 0.069 Uiso d R 1 . .
H H1WB 0.6059 -0.2594 0.9350 0.069 Uiso d R 1 . .
O O2W 0.56514(17) 0.2292(2) 0.87072(16) 0.0518(7) Uani d . 1 . .
H H2WA 0.6061 0.2687 0.9023 0.078 Uiso d R 1 . .
H H2WB 0.5809 0.2283 0.8102 0.078 Uiso d R 1 . .

loop_
_atom_site_aniso_label
_atom_site_aniso_U_11
_atom_site_aniso_U_22
_atom_site_aniso_U_33
_atom_site_aniso_U_12
_atom_site_aniso_U_13
_atom_site_aniso_U_23
Zn1 0.0311(2) 0.0431(2) 0.01629(17) -0.00210(16) -0.00209(13) -0.00114(13)
O1 0.0522(15) 0.0580(13) 0.0198(10) 0.0129(12) 0.0082(10) 0.0063(10)
O2 0.0533(15) 0.0479(13) 0.0254(11) 0.0149(11) 0.0027(10) 0.0015(9)
O3 0.0338(12) 0.0618(15) 0.0303(12) -0.0129(11) -0.0120(10) 0.0151(10)
O4 0.0500(14) 0.0508(13) 0.0177(10) -0.0138(11) -0.0080(9) 0.0024(9)
O5 0.0615(15) 0.0406(12) 0.0202(10) 0.0186(11) 0.0043(10) 0.0032(9)
O6 0.0325(11) 0.0461(12) 0.0232(10) -0.0123(10) -0.0070(9) 0.0098(9)
C1 0.0366(17) 0.0391(17) 0.0221(14) 0.0005(14) 0.0012(13) 0.0020(12)
C2 0.0308(15) 0.0349(15) 0.0196(13) 0.0001(13) -0.0016(12) 0.0017(11)
C3 0.0348(16) 0.0376(16) 0.0198(13) -0.0018(14) -0.0028(12) 0.0074(12)
C4 0.0263(15) 0.0331(15) 0.0293(15) -0.0024(12) -0.0048(12) 0.0026(12)
C5 0.0334(17) 0.0378(17) 0.0411(18) -0.0003(14) -0.0046(14) 0.0100(14)
C6 0.040(2) 0.0373(18) 0.055(2) 0.0081(16) -0.0019(17) 0.0038(16)
C7 0.046(2) 0.053(2) 0.048(2) 0.0129(17) 0.0067(17) -0.0114(16)
C8 0.0387(18) 0.0488(19) 0.0274(16) 0.0058(15) -0.0008(14) -0.0037(13)
C9 0.0259(15) 0.0354(16) 0.0241(14) -0.0025(12) -0.0057(12) -0.0002(12)
C10 0.0286(15) 0.0311(14) 0.0174(13) -0.0010(12) -0.0056(11) 0.0035(11)
C11 0.0324(15) 0.0315(15) 0.0201(13) 0.0029(13) -0.0030(12) 0.0001(11)
C12 0.0310(15) 0.0287(14) 0.0162(12) 0.0006(12) -0.0008(11) 0.0011(11)
C13 0.0305(15) 0.0348(16) 0.0230(14) -0.0043(13) -0.0038(12) -0.0027(12)
C14 0.041(2) 0.063(2) 0.0315(17) -0.0153(17) -0.0100(15) 0.0038(15)
C15 0.043(2) 0.083(3) 0.048(2) -0.026(2) -0.0156(18) -0.002(2)
C16 0.042(2) 0.077(3) 0.059(2) -0.032(2) -0.0020(19) 0.004(2)
C17 0.050(2) 0.057(2) 0.0376(18) -0.0211(18) 0.0020(16) 0.0081(15)
C18 0.0313(16) 0.0357(16) 0.0264(14) -0.0056(13) 0.0012(12) -0.0003(12)
C19 0.0388(17) 0.0325(15) 0.0198(13) -0.0013(13) -0.0003(12) 0.0049(11)
C20 0.0267(14) 0.0269(13) 0.0178(12) -0.0006(12) -0.0030(11) -0.0003(11)
C21 0.0373(17) 0.0278(14) 0.0199(13) -0.0029(13) -0.0048(12) 0.0023(11)
C22 0.0287(14) 0.0243(13) 0.0179(12) -0.0006(12) 0.0008(11) -0.0001(10)
O1W 0.0625(16) 0.0376(12) 0.0384(13) 0.0087(11) 0.0125(11) 0.0014(10)
O2W 0.0822(19) 0.0437(13) 0.0294(12) -0.0184(13) -0.0089(12) 0.0003(10)

loop_
_atom_type_symbol
_atom_type_description
_atom_type_scat_dispersion_real
_atom_type_scat_dispersion_imag
_atom_type_scat_source
C C 0.0033 0.0016 'International Tables Vol C Tables 4.2.6.8 and 6.1.1.4'
H H 0.0000 0.0000 'International Tables Vol C Tables 4.2.6.8 and 6.1.1.4'
O O 0.0106 0.0060 'International Tables Vol C Tables 4.2.6.8 and 6.1.1.4'
Zn Zn 0.2839 1.4301 'International Tables Vol C Tables 4.2.6.8 and 6.1.1.4'

loop_
_geom_angle_atom_site_label_1
_geom_angle_atom_site_label_2
_geom_angle_atom_site_label_3
_geom_angle_site_symmetry_1
_geom_angle_site_symmetry_3
_geom_angle
_geom_angle_publ_flag
O1 Zn1 O4 . 1_556 120.75(10) ?
O1 Zn1 O3 . 3_656 104.14(10) ?
O4 Zn1 O3 1_556 3_656 134.89(10) ?
O1 Zn1 O1W . . 89.35(9) ?
O4 Zn1 O1W 1_556 . 91.94(9) ?
O3 Zn1 O1W 3_656 . 92.80(9) ?
O1 Zn1 O2W . . 100.18(9) ?
O4 Zn1 O2W 1_556 . 86.36(9) ?
O3 Zn1 O2W 3_656 . 81.39(9) ?
O1W Zn1 O2W . . 169.80(9) ?
C1 O1 Zn1 . . 122.6(2) ?
C21 O3 Zn1 . 3_656 134.52(19) ?
C21 O4 Zn1 . 1_554 131.2(2) ?
C11 O5 H5A . . 109.5 ?
C22 O6 H6A . . 109.5 ?
O2 C1 O1 . . 123.5(3) ?
O2 C1 C2 . . 119.5(3) ?
O1 C1 C2 . . 117.0(3) ?
C3 C2 C11 . . 118.7(3) ?
C3 C2 C1 . . 120.8(2) ?
C11 C2 C1 . . 120.5(3) ?
C2 C3 C4 . . 121.8(3) ?
C2 C3 H3A . . 119.1 ?
C4 C3 H3A . . 119.1 ?
C3 C4 C5 . . 122.2(3) ?
C3 C4 C9 . . 118.9(3) ?
C5 C4 C9 . . 118.9(3) ?
C6 C5 C4 . . 121.7(3) ?
C6 C5 H5B . . 119.2 ?
C4 C5 H5B . . 119.2 ?
C5 C6 C7 . . 119.6(3) ?
C5 C6 H6B . . 120.2 ?
C7 C6 H6B . . 120.2 ?
C8 C7 C6 . . 120.6(3) ?
C8 C7 H7A . . 119.7 ?
C6 C7 H7A . . 119.7 ?
C7 C8 C9 . . 121.2(3) ?
C7 C8 H8A . . 119.4 ?
C9 C8 H8A . . 119.4 ?
C8 C9 C10 . . 122.6(3) ?
C8 C9 C4 . . 117.9(3) ?
C10 C9 C4 . . 119.4(2) ?
C11 C10 C9 . . 119.1(2) ?
C11 C10 C12 . . 119.1(2) ?
C9 C10 C12 . . 121.7(2) ?
O5 C11 C10 . . 118.8(2) ?
O5 C11 C2 . . 119.3(2) ?
C10 C11 C2 . . 122.0(3) ?
C22 C12 C13 . . 120.0(2) ?
C22 C12 C10 . . 120.2(2) ?
C13 C12 C10 . . 119.8(2) ?
C14 C13 C18 . . 118.5(3) ?
C14 C13 C12 . . 122.2(3) ?
C18 C13 C12 . . 119.3(3) ?
C15 C14 C13 . . 120.9(3) ?
C15 C14 H14A . . 119.5 ?
C13 C14 H14A . . 119.5 ?
C14 C15 C16 . . 120.5(3) ?
C14 C15 H15A . . 119.7 ?
C16 C15 H15A . . 119.7 ?
C17 C16 C15 . . 120.3(3) ?
C17 C16 H16A . . 119.9 ?
C15 C16 H16A . . 119.9 ?
C16 C17 C18 . . 120.9(3) ?
C16 C17 H17A . . 119.6 ?
C18 C17 H17A . . 119.6 ?
C19 C18 C13 . . 118.7(3) ?
C19 C18 C17 . . 122.5(3) ?
C13 C18 C17 . . 118.8(3) ?
C20 C19 C18 . . 122.4(2) ?
C20 C19 H19A . . 118.8 ?
C18 C19 H19A . . 118.8 ?
C19 C20 C22 . . 118.7(2) ?
C19 C20 C21 . . 119.4(2) ?
C22 C20 C21 . . 121.9(2) ?
O4 C21 O3 . . 124.5(3) ?
O4 C21 C20 . . 118.4(3) ?
O3 C21 C20 . . 117.0(2) ?
O6 C22 C12 . . 117.9(2) ?
O6 C22 C20 . . 121.3(2) ?
C12 C22 C20 . . 120.8(2) ?
Zn1 O1W H1WA . . 119.0 ?
Zn1 O1W H1WB . . 119.1 ?
H1WA O1W H1WB . . 121.9 ?
Zn1 O2W H2WA . . 105.2 ?
Zn1 O2W H2WB . . 99.9 ?
H2WA O2W H2WB . . 105.6 ?

loop_
_geom_bond_atom_site_label_1
_geom_bond_atom_site_label_2
_geom_bond_site_symmetry_2
_geom_bond_distance
_geom_bond_publ_flag
Zn1 O1 . 1.937(2) ?
Zn1 O4 1_556 1.9616(19) ?
Zn1 O3 3_656 1.993(2) ?
Zn1 O1W . 2.142(2) ?
Zn1 O2W . 2.150(2) ?
O1 C1 . 1.273(3) ?
O2 C1 . 1.259(3) ?
O3 C21 . 1.265(4) ?
O3 Zn1 3_656 1.993(2) ?
O4 C21 . 1.247(3) ?
O4 Zn1 1_554 1.9616(19) ?
O5 C11 . 1.364(3) ?
O5 H5A . 0.8200 ?
O6 C22 . 1.361(3) ?
O6 H6A . 0.8200 ?
C1 C2 . 1.495(4) ?
C2 C3 . 1.366(4) ?
C2 C11 . 1.419(4) ?
C3 C4 . 1.407(4) ?
C3 H3A . 0.9300 ?
C4 C5 . 1.412(4) ?
C4 C9 . 1.427(4) ?
C5 C6 . 1.355(4) ?
C5 H5B . 0.9300 ?
C6 C7 . 1.409(5) ?
C6 H6B . 0.9300 ?
C7 C8 . 1.362(5) ?
C7 H7A . 0.9300 ?
C8 C9 . 1.415(4) ?
C8 H8A . 0.9300 ?
C9 C10 . 1.419(4) ?
C10 C11 . 1.375(4) ?
C10 C12 . 1.500(3) ?
C12 C22 . 1.372(4) ?
C12 C13 . 1.431(4) ?
C13 C14 . 1.410(4) ?
C13 C18 . 1.420(4) ?
C14 C15 . 1.367(5) ?
C14 H14A . 0.9300 ?
C15 C16 . 1.399(5) ?
C15 H15A . 0.9300 ?
C16 C17 . 1.355(5) ?
C16 H16A . 0.9300 ?
C17 C18 . 1.421(4) ?
C17 H17A . 0.9300 ?
C18 C19 . 1.403(4) ?
C19 C20 . 1.371(4) ?
C19 H19A . 0.9300 ?
C20 C22 . 1.433(3) ?
C20 C21 . 1.486(4) ?
O1W H1WA . 0.8502 ?
O1W H1WB . 0.8499 ?
O2W H2WA . 0.8500 ?
O2W H2WB . 0.8500 ?

loop_
_geom_hbond_atom_site_label_D
_geom_hbond_atom_site_label_H
_geom_hbond_atom_site_label_A
_geom_hbond_site_symmetry_A
_geom_hbond_distance_DH
_geom_hbond_distance_HA
_geom_hbond_distance_DA
_geom_hbond_angle_DHA
O2W H2WB O2 . 0.85 2.04 2.770(3) 143.7
O2W H2WA O5 4_566 0.85 1.95 2.719(3) 149.8
O5 H5A O2 . 0.82 1.77 2.517(3) 150.1
O1W H1WB O6 4_556 0.85 2.19 2.863(3) 135.8
O6 H6A O3 . 0.82 1.89 2.607(3) 145.8
O1W H1WA O2W 3_657 0.85 2.32 3.137(3) 162.3

loop_
_geom_torsion_atom_site_label_1
_geom_torsion_atom_site_label_2
_geom_torsion_atom_site_label_3
_geom_torsion_atom_site_label_4
_geom_torsion_site_symmetry_1
_geom_torsion_site_symmetry_2
_geom_torsion_site_symmetry_3
_geom_torsion_site_symmetry_4
_geom_torsion
_geom_torsion_publ_flag
O4 Zn1 O1 C1 1_556 . . . -126.7(2) ?
O3 Zn1 O1 C1 3_656 . . . 48.7(3) ?
O1W Zn1 O1 C1 . . . . 141.4(3) ?
O2W Zn1 O1 C1 . . . . -34.9(3) ?
Zn1 O1 C1 O2 . . . . 6.6(5) ?
Zn1 O1 C1 C2 . . . . -174.6(2) ?
O2 C1 C2 C3 . . . . -175.7(3) ?
O1 C1 C2 C3 . . . . 5.3(4) ?
O2 C1 C2 C11 . . . . 5.4(4) ?
O1 C1 C2 C11 . . . . -173.6(3) ?
C11 C2 C3 C4 . . . . 0.2(4) ?
C1 C2 C3 C4 . . . . -178.7(3) ?
C2 C3 C4 C5 . . . . -178.1(3) ?
C2 C3 C4 C9 . . . . 0.7(4) ?
C3 C4 C5 C6 . . . . 177.6(3) ?
C9 C4 C5 C6 . . . . -1.3(5) ?
C4 C5 C6 C7 . . . . 1.5(5) ?
C5 C6 C7 C8 . . . . 0.1(5) ?
C6 C7 C8 C9 . . . . -2.0(5) ?
C7 C8 C9 C10 . . . . -177.4(3) ?
C7 C8 C9 C4 . . . . 2.2(5) ?
C3 C4 C9 C8 . . . . -179.4(3) ?
C5 C4 C9 C8 . . . . -0.6(4) ?
C3 C4 C9 C10 . . . . 0.2(4) ?
C5 C4 C9 C10 . . . . 179.0(3) ?
C8 C9 C10 C11 . . . . 177.6(3) ?
C4 C9 C10 C11 . . . . -1.9(4) ?
C8 C9 C10 C12 . . . . -2.5(4) ?
C4 C9 C10 C12 . . . . 177.9(3) ?
C9 C10 C11 O5 . . . . -178.0(3) ?
C12 C10 C11 O5 . . . . 2.2(4) ?
C9 C10 C11 C2 . . . . 2.9(4) ?
C12 C10 C11 C2 . . . . -176.9(3) ?
C3 C2 C11 O5 . . . . 178.8(3) ?
C1 C2 C11 O5 . . . . -2.3(4) ?
C3 C2 C11 C10 . . . . -2.0(4) ?
C1 C2 C11 C10 . . . . 176.9(3) ?
C11 C10 C12 C22 . . . . -78.1(3) ?
C9 C10 C12 C22 . . . . 102.1(3) ?
C11 C10 C12 C13 . . . . 100.1(3) ?
C9 C10 C12 C13 . . . . -79.7(3) ?
C22 C12 C13 C14 . . . . -179.7(3) ?
C10 C12 C13 C14 . . . . 2.1(4) ?
C22 C12 C13 C18 . . . . 0.4(4) ?
C10 C12 C13 C18 . . . . -177.7(3) ?
C18 C13 C14 C15 . . . . 0.2(5) ?
C12 C13 C14 C15 . . . . -179.7(3) ?
C13 C14 C15 C16 . . . . 0.6(6) ?
C14 C15 C16 C17 . . . . -1.3(6) ?
C15 C16 C17 C18 . . . . 1.2(6) ?
C14 C13 C18 C19 . . . . 177.0(3) ?
C12 C13 C18 C19 . . . . -3.1(4) ?
C14 C13 C18 C17 . . . . -0.3(4) ?
C12 C13 C18 C17 . . . . 179.6(3) ?
C16 C17 C18 C19 . . . . -177.6(3) ?
C16 C17 C18 C13 . . . . -0.4(5) ?
C13 C18 C19 C20 . . . . 2.8(4) ?
C17 C18 C19 C20 . . . . -180.0(3) ?
C18 C19 C20 C22 . . . . 0.2(4) ?
C18 C19 C20 C21 . . . . -177.1(3) ?
Zn1 O4 C21 O3 1_554 . . . -17.4(5) ?
Zn1 O4 C21 C20 1_554 . . . 161.5(2) ?
Zn1 O3 C21 O4 3_656 . . . -24.1(5) ?
Zn1 O3 C21 C20 3_656 . . . 157.0(2) ?
C19 C20 C21 O4 . . . . 17.1(4) ?
C22 C20 C21 O4 . . . . -160.1(3) ?
C19 C20 C21 O3 . . . . -163.9(3) ?
C22 C20 C21 O3 . . . . 18.9(4) ?
C13 C12 C22 O6 . . . . -178.4(2) ?
C10 C12 C22 O6 . . . . -0.2(4) ?
C13 C12 C22 C20 . . . . 2.6(4) ?
C10 C12 C22 C20 . . . . -179.2(2) ?
C19 C20 C22 O6 . . . . 178.1(2) ?
C21 C20 C22 O6 . . . . -4.7(4) ?
C19 C20 C22 C12 . . . . -3.0(4) ?
C21 C20 C22 C12 . . . . 174.2(3) ?
